data_7011307
loop_
_publ_author_name
'Devi, M. Suseela'
'Vidyasagar, K.'

_publ_section_title
;
 First examples of sulfides in the quaternary A/Cd/Sn/S (A = Li, Na)
 systems: molten flux synthesis and single crystal X-ray structures of
 Li2CdSnS4, Na2CdSnS4 and Na6CdSn4S12
;
_journal_issue 9
_journal_name_full 'Journal of the Chemical Society, Dalton Transactions'
_journal_page_first 2092
_journal_paper_doi 10.1039/b110254k
_journal_year 2002
_chemical_formula_sum 'Cd Na2 S4 Sn'
_chemical_formula_weight 405.364
_chemical_name_systematic
; 
? 
;
_space_group_IT_number 5
_symmetry_space_group_name_Hall 'C 2y'
_symmetry_space_group_name_H-M 'C 1 2 1'
_atom_sites_solution_hydrogens geom
_atom_sites_solution_primary direct
_atom_sites_solution_secondary difmap
_audit_creation_method SHELXL
_cell_angle_alpha 90.00
_cell_angle_beta 134.83(9)
_cell_angle_gamma 90.00
_cell_formula_units_Z 2
_cell_length_a 9.282(1)
_cell_length_b 9.421(3)
_cell_length_c 6.593(9)
_cell_measurement_reflns_used 25
_cell_measurement_temperature 293(2)
_cell_measurement_theta_max 16.82
_cell_measurement_theta_min 6.12
_cell_volume 408.9(9)
_computing_cell_refinement 'CAD4 programs'
_computing_data_collection 'CAD4 programs'
_computing_data_reduction MOLEN
_computing_molecular_graphics ORTEP92
_computing_publication_material SHELXL-93
_computing_structure_refinement 'SHELXL-93 (Sheldrick, 1993)'
_computing_structure_solution 'SHELXS-86 (Sheldrick, 1990)'
_diffrn_ambient_temperature 293(2)
_diffrn_measurement_device 'Enraf Nonius CAD4'
_diffrn_measurement_method 2theta-omega
_diffrn_radiation_monochromator graphite
_diffrn_radiation_source 'fine-focus sealed tube'
_diffrn_radiation_type MoK\a
_diffrn_radiation_wavelength 0.71073
_diffrn_reflns_av_R_equivalents 0.0318
_diffrn_reflns_av_sigmaI/netI 0.0177
_diffrn_reflns_limit_h_max 7
_diffrn_reflns_limit_h_min -10
_diffrn_reflns_limit_k_max 11
_diffrn_reflns_limit_k_min -11
_diffrn_reflns_limit_l_max 7
_diffrn_reflns_limit_l_min 0
_diffrn_reflns_number 789
_diffrn_reflns_theta_max 24.95
_diffrn_reflns_theta_min 3.77
_diffrn_standards_decay_% 0%
_diffrn_standards_interval_time '1 hour'
_diffrn_standards_number 2
_exptl_absorpt_coefficient_mu 6.499
_exptl_absorpt_correction_T_max 0.9947
_exptl_absorpt_correction_T_min 0.6881
_exptl_absorpt_correction_type empirical
_exptl_crystal_colour 'bright yellow colour'
_exptl_crystal_density_diffrn 3.292
_exptl_crystal_description 'block shaped'
_exptl_crystal_F_000 368
_exptl_crystal_size_max 0.125
_exptl_crystal_size_mid 0.05
_exptl_crystal_size_min 0.05
_refine_diff_density_max 3.613
_refine_diff_density_min -1.043
_refine_diff_density_rms 0.387
_refine_ls_abs_structure_details 'Flack H D (1983), Acta Cryst. A39, 876-881'
_refine_ls_abs_structure_Flack -0.17(13)
_refine_ls_extinction_coef 0.0064(23)
_refine_ls_extinction_expression Fc^*^=kFc[1+0.001xFc^2^\l^3^/sin(2\q)]^-1/4^
_refine_ls_extinction_method SHELXL
_refine_ls_goodness_of_fit_all 1.158
_refine_ls_goodness_of_fit_obs 1.135
_refine_ls_matrix_type full
_refine_ls_number_parameters 40
_refine_ls_number_reflns 728
_refine_ls_number_restraints 1
_refine_ls_restrained_S_all 1.157
_refine_ls_restrained_S_obs 1.134
_refine_ls_R_factor_all 0.0621
_refine_ls_R_factor_obs 0.0588
_refine_ls_shift/esd_max -0.012
_refine_ls_shift/esd_mean 0.002
_refine_ls_structure_factor_coef Fsqd
_refine_ls_weighting_details 'w=1/[\s^2^(Fo^2^)+(0.1176P)^2^+1.6078P] where P=(Fo^2^+2Fc^2^)/3'
_refine_ls_weighting_scheme calc
_refine_ls_wR_factor_all 0.1532
_refine_ls_wR_factor_obs 0.1437
_reflns_number_observed 669
_reflns_number_total 728
_reflns_observed_criterion >2sigma(I)
_cod_data_source_file b110254k.txt
_cod_data_source_block sus2
_cod_depositor_comments
;
The following automatic conversions were performed:

'_refine_ls_weighting_scheme' value 'calc
w=1/[\s^2^(Fo^2^)+(0.1176P)^2^+1.6078P] where P=(Fo^2^+2Fc^2^)/3' was
changed to 'calc'. New tag '_refine_ls_weighting_details' was
created. The value of the new tag was set to
'w=1/[\s^2^(Fo^2^)+(0.1176P)^2^+1.6078P] where P=(Fo^2^+2Fc^2^)/3'.

Automatic conversion script
Id: cif_fix_values 3143 2015-03-26 13:38:13Z robertas 
;
_cod_original_cell_volume 408.9(7)
_cod_original_formula_sum Na2CdSnS4
_cod_database_code 7011307

loop_
_symmetry_equiv_pos_as_xyz
'x, y, z'
'-x, y, -z'
'x+1/2, y+1/2, z'
'-x+1/2, y+1/2, -z'

loop_
_atom_site_aniso_label
_atom_site_aniso_U_11
_atom_site_aniso_U_22
_atom_site_aniso_U_33
_atom_site_aniso_U_23
_atom_site_aniso_U_13
_atom_site_aniso_U_12
Cd 0.0445(12) 0.0233(10) 0.0437(12) 0.000 0.0354(11) 0.000
Sn 0.0271(7) 0.0224(8) 0.0246(7) 0.000 0.0201(6) 0.000
Na1 0.059(7) 0.108(20) 0.052(6) 0.000 0.042(6) 0.000
Na2 0.050(7) 0.101(18) 0.040(6) 0.000 0.033(6) 0.000
S1 0.046(2) 0.064(3) 0.034(2) -0.007(2) 0.031(2) -0.019(2)
S2 0.033(2) 0.074(3) 0.041(2) 0.033(3) 0.028(2) 0.015(2)

loop_
_atom_site_label
_atom_site_type_symbol
_atom_site_fract_x
_atom_site_fract_y
_atom_site_fract_z
_atom_site_U_iso_or_equiv
_atom_site_thermal_displace_type
_atom_site_occupancy
_atom_site_calc_flag
_atom_site_refinement_flags
_atom_site_disorder_group
Cd Cd 0.0000 0.0054(2) 0.5000 0.0332(7) Uani 1 d S .
Sn Sn 0.0000 0.25505(6) 0.0000 0.0230(5) Uani 1 d S .
Na1 Na 0.0000 0.7966(20) 0.0000 0.070(6) Uani 1 d S .
Na2 Na 0.0000 0.5373(21) 0.5000 0.062(6) Uani 1 d S .
S1 S 0.2329(8) 0.3827(6) 0.0259(10) 0.0456(12) Uani 1 d . .
S2 S 0.7069(7) 0.6266(6) 0.4382(10) 0.0481(13) Uani 1 d . .

loop_
_atom_type_symbol
_atom_type_description
_atom_type_scat_dispersion_real
_atom_type_scat_dispersion_imag
_atom_type_scat_source
Cd Cd -1.0050 1.2020 'International Tables Vol C Tables 4.2.6.8 and 6.1.1.4'
Sn Sn -0.6537 1.4246 'International Tables Vol C Tables 4.2.6.8 and 6.1.1.4'
Na Na 0.0362 0.0249 'International Tables Vol C Tables 4.2.6.8 and 6.1.1.4'
S S 0.1246 0.1234 'International Tables Vol C Tables 4.2.6.8 and 6.1.1.4'

loop_
_geom_angle_atom_site_label_1
_geom_angle_atom_site_label_2
_geom_angle_atom_site_label_3
_geom_angle
_geom_angle_site_symmetry_1
_geom_angle_site_symmetry_3
_geom_angle_publ_flag
S2 Cd S2 125.7(3) 3_445 4_546 ?
S2 Cd S1 101.8(2) 3_445 3_445 ?
S2 Cd S1 102.4(2) 4_546 3_445 ?
S2 Cd S1 102.4(2) 3_445 4_546 ?
S2 Cd S1 101.8(2) 4_546 4_546 ?
S1 Cd S1 125.3(3) 3_445 4_546 ?
S2 Cd Na1 68.2(3) 3_445 1_545 ?
S2 Cd Na1 146.96(12) 4_546 1_545 ?
S1 Cd Na1 45.1(2) 3_445 1_545 ?
S1 Cd Na1 103.6(2) 4_546 1_545 ?
S2 Cd Na1 146.96(12) 3_445 1_546 ?
S2 Cd Na1 68.2(3) 4_546 1_546 ?
S1 Cd Na1 103.6(2) 3_445 1_546 ?
S1 Cd Na1 45.1(2) 4_546 1_546 ?
Na1 Cd Na1 118.3(5) 1_545 1_546 ?
S1 Sn S1 119.1(3) . 2 ?
S1 Sn S2 105.0(2) . 4_545 ?
S1 Sn S2 104.8(2) 2 4_545 ?
S1 Sn S2 104.8(2) . 3_445 ?
S1 Sn S2 105.0(2) 2 3_445 ?
S2 Sn S2 118.9(3) 4_545 3_445 ?
S1 Na1 S1 145.4(8) 4 3_455 ?
S1 Na1 S2 98.7(2) 4 1_454 ?
S1 Na1 S2 99.2(2) 3_455 1_454 ?
S1 Na1 S2 99.2(2) 4 2_656 ?
S1 Na1 S2 98.7(2) 3_455 2_656 ?
S2 Na1 S2 117.3(7) 1_454 2_656 ?
S1 Na1 Cd 116.9(5) 4 1_565 ?
S1 Na1 Cd 40.8(2) 3_455 1_565 ?
S2 Na1 Cd 139.89(12) 1_454 1_565 ?
S2 Na1 Cd 76.61(14) 2_656 1_565 ?
S1 Na1 Cd 40.8(2) 4 1_564 ?
S1 Na1 Cd 116.9(5) 3_455 1_564 ?
S2 Na1 Cd 76.61(14) 1_454 1_564 ?
S2 Na1 Cd 139.89(12) 2_656 1_564 ?
Cd Na1 Cd 118.3(5) 1_565 1_564 ?
S1 Na1 Na2 45.9(2) 4 3 ?
S1 Na1 Na2 111.0(4) 3_455 3 ?
S2 Na1 Na2 144.56(12) 1_454 3 ?
S2 Na1 Na2 77.0(3) 2_656 3 ?
Cd Na1 Na2 72.8(2) 1_565 3 ?
Cd Na1 Na2 73.4(2) 1_564 3 ?
S1 Na1 Na2 111.0(4) 4 3_454 ?
S1 Na1 Na2 45.9(2) 3_455 3_454 ?
S2 Na1 Na2 77.0(3) 1_454 3_454 ?
S2 Na1 Na2 144.56(12) 2_656 3_454 ?
Cd Na1 Na2 73.4(2) 1_565 3_454 ?
Cd Na1 Na2 72.8(2) 1_564 3_454 ?
Na2 Na1 Na2 110.9(5) 3 3_454 ?
S1 Na1 Na2 67.1(3) 4 1_554 ?
S1 Na1 Na2 138.0(3) 3_455 1_554 ?
S2 Na1 Na2 39.1(2) 1_454 1_554 ?
S2 Na1 Na2 99.0(4) 2_656 1_554 ?
Cd Na1 Na2 174.3(4) 1_565 1_554 ?
Cd Na1 Na2 67.4(2) 1_564 1_554 ?
Na2 Na1 Na2 110.04(8) 3 1_554 ?
Na2 Na1 Na2 109.45(11) 3_454 1_554 ?
S1 Na1 Na2 138.0(3) 4 . ?
S1 Na1 Na2 67.1(3) 3_455 . ?
S2 Na1 Na2 99.0(4) 1_454 . ?
S2 Na1 Na2 39.1(2) 2_656 . ?
Cd Na1 Na2 67.4(2) 1_565 . ?
Cd Na1 Na2 174.3(4) 1_564 . ?
Na2 Na1 Na2 109.45(11) 3 . ?
Na2 Na1 Na2 110.04(8) 3_454 . ?
Na2 Na1 Na2 106.9(5) 1_554 . ?
S2 Na2 S2 142.1(9) 2_656 1_455 ?
S2 Na2 S1 99.7(2) 2_656 2 ?
S2 Na2 S1 99.3(2) 1_455 2 ?
S2 Na2 S1 99.3(2) 2_656 1_556 ?
S2 Na2 S1 99.7(2) 1_455 1_556 ?
S1 Na2 S1 119.1(7) 2 1_556 ?
S2 Na2 Na1 142.6(3) 2_656 3_445 ?
S2 Na2 Na1 64.8(3) 1_455 3_445 ?
S1 Na2 Na1 43.0(2) 2 3_445 ?
S1 Na2 Na1 99.0(4) 1_556 3_445 ?
S2 Na2 Na1 64.8(3) 2_656 3_546 ?
S2 Na2 Na1 142.6(3) 1_455 3_546 ?
S1 Na2 Na1 99.0(4) 2 3_546 ?
S1 Na2 Na1 43.0(2) 1_556 3_546 ?
Na1 Na2 Na1 110.9(5) 3_445 3_546 ?
S2 Na2 Na1 106.0(4) 2_656 1_556 ?
S2 Na2 Na1 48.6(3) 1_455 1_556 ?
S1 Na2 Na1 147.7(2) 2 1_556 ?
S1 Na2 Na1 76.0(3) 1_556 1_556 ?
Na1 Na2 Na1 110.04(8) 3_445 1_556 ?
Na1 Na2 Na1 109.45(11) 3_546 1_556 ?
S2 Na2 Na1 48.6(3) 2_656 . ?
S2 Na2 Na1 106.0(4) 1_455 . ?
S1 Na2 Na1 76.0(3) 2 . ?
S1 Na2 Na1 147.7(2) 1_556 . ?
Na1 Na2 Na1 109.45(11) 3_445 . ?
Na1 Na2 Na1 110.04(8) 3_546 . ?
Na1 Na2 Na1 106.9(5) 1_556 . ?
Sn S1 Cd 111.9(2) . 3 ?
Sn S1 Na1 131.9(5) . 3_545 ?
Cd S1 Na1 94.1(3) 3 3_545 ?
Sn S1 Na2 107.3(2) . 1_554 ?
Cd S1 Na2 120.7(4) 3 1_554 ?
Na1 S1 Na2 91.1(3) 3_545 1_554 ?
Sn S2 Cd 112.0(2) 3 3 ?
Sn S2 Na2 102.4(3) 3 1_655 ?
Cd S2 Na2 131.9(5) 3 1_655 ?
Sn S2 Na1 117.9(4) 3 1_656 ?
Cd S2 Na1 99.8(2) 3 1_656 ?
Na2 S2 Na1 92.3(3) 1_655 1_656 ?

loop_
_geom_bond_atom_site_label_1
_geom_bond_atom_site_label_2
_geom_bond_distance
_geom_bond_site_symmetry_2
_geom_bond_publ_flag
Cd S2 2.502(5) 3_445 ?
Cd S2 2.502(5) 4_546 ?
Cd S1 2.515(6) 3_445 ?
Cd S1 2.515(6) 4_546 ?
Cd Na1 3.839(10) 1_545 ?
Cd Na1 3.839(10) 1_546 ?
Sn S1 2.373(5) . ?
Sn S1 2.373(5) 2 ?
Sn S2 2.382(5) 4_545 ?
Sn S2 2.382(5) 3_445 ?
Na1 S1 2.726(8) 4 ?
Na1 S1 2.726(8) 3_455 ?
Na1 S2 3.078(13) 1_454 ?
Na1 S2 3.078(13) 2_656 ?
Na1 Cd 3.839(10) 1_565 ?
Na1 Cd 3.839(10) 1_564 ?
Na1 Na2 3.997(14) 3 ?
Na1 Na2 3.997(13) 3_454 ?
Na1 Na2 4.103(14) 1_554 ?
Na1 Na2 4.103(14) . ?
Na2 S2 2.591(8) 2_656 ?
Na2 S2 2.591(8) 1_455 ?
Na2 S1 2.872(13) 2 ?
Na2 S1 2.872(13) 1_556 ?
Na2 Na1 3.997(14) 3_445 ?
Na2 Na1 3.997(13) 3_546 ?
Na2 Na1 4.103(14) 1_556 ?
S1 Cd 2.515(6) 3 ?
S1 Na1 2.726(8) 3_545 ?
S1 Na2 2.872(13) 1_554 ?
S2 Sn 2.382(5) 3 ?
S2 Cd 2.502(5) 3 ?
S2 Na2 2.591(8) 1_655 ?
S2 Na1 3.078(13) 1_656 ?
